data_7234199
loop_
_publ_author_name
'Yanping Dong'
'Pengfei Yan'
'Xiaoyan Zou'
'Tianqi Liu'
'Guangming Li'

_publ_section_title
;
 Exploiting single-molecule magnets of beta-diketone dysprosium complexes
 with C3v symmetry: suppression of quantum tunneling of magnetization
;
_journal_name_full 'Journal of Materials Chemistry C'
_journal_page_first 4407
_journal_page_last 4415
_journal_paper_doi 10.1039/C5TC00321K
_journal_volume 3
_journal_year 2015
_chemical_formula_moiety 'C60 H48 Dy F9 N3 O7 P'
_chemical_formula_sum 'C60 H48 Dy F9 N3 O7 P'
_chemical_formula_weight 1287.49
_chemical_name_systematic 'EIFD dy TPPO'
_space_group_IT_number 2
_space_group_name_Hall '-P 1'
_space_group_name_H-M_alt 'P -1'
_symmetry_cell_setting triclinic
_symmetry_space_group_name_Hall '-P 1'
_symmetry_space_group_name_H-M 'P -1'
_atom_sites_solution_hydrogens geom
_atom_sites_solution_primary direct
_atom_sites_solution_secondary difmap
_cell_angle_alpha 70.340(5)
_cell_angle_beta 81.202(5)
_cell_angle_gamma 62.275(5)
_cell_formula_units_Z 2
_cell_length_a 12.960(5)
_cell_length_b 13.524(5)
_cell_length_c 18.921(5)
_cell_measurement_temperature 293(2)
_cell_volume 2764.4(17)
_computing_cell_refinement 'Bruker FRAMBO'
_computing_data_collection 'Bruker FRAMBO'
_computing_data_reduction 'Bruker SHELXTL'
_computing_molecular_graphics 'Bruker SHELXTL'
_computing_publication_material 'Bruker SHELXTL'
_computing_structure_refinement 'SHELXL-97 (Sheldrick, 1997)'
_computing_structure_solution 'Bruker SHELXTL'
_diffrn_ambient_temperature 293(2)
_diffrn_measured_fraction_theta_full 0.998
_diffrn_measured_fraction_theta_max 0.998
_diffrn_measurement_device_type 'multiwire proportional'
_diffrn_measurement_method 'phi and omega scans'
_diffrn_radiation_monochromator graphite
_diffrn_radiation_source 'fine-focus sealed tube'
_diffrn_radiation_type MoK\a
_diffrn_radiation_wavelength 0.71069
_diffrn_reflns_av_R_equivalents 0.0268
_diffrn_reflns_av_sigmaI/netI 0.0358
_diffrn_reflns_limit_h_max 10
_diffrn_reflns_limit_h_min -15
_diffrn_reflns_limit_k_max 15
_diffrn_reflns_limit_k_min -16
_diffrn_reflns_limit_l_max 22
_diffrn_reflns_limit_l_min -22
_diffrn_reflns_number 19285
_diffrn_reflns_theta_full 25.00
_diffrn_reflns_theta_max 25.00
_diffrn_reflns_theta_min 3.03
_exptl_absorpt_coefficient_mu 1.467
_exptl_absorpt_correction_T_max 0.803
_exptl_absorpt_correction_T_min 0.660
_exptl_absorpt_correction_type multi-scan
_exptl_absorpt_process_details sadabs(Sheldrick,1996)
_exptl_crystal_colour yellow
_exptl_crystal_density_diffrn 1.547
_exptl_crystal_density_method 'not measured'
_exptl_crystal_description block
_exptl_crystal_F_000 1294
_exptl_crystal_size_max 0.3
_exptl_crystal_size_mid 0.21
_exptl_crystal_size_min 0.13
_refine_diff_density_max 1.541
_refine_diff_density_min -1.151
_refine_diff_density_rms 0.087
_refine_ls_extinction_method none
_refine_ls_goodness_of_fit_ref 1.039
_refine_ls_hydrogen_treatment mixed
_refine_ls_matrix_type full
_refine_ls_number_parameters 730
_refine_ls_number_reflns 9745
_refine_ls_number_restraints 31
_refine_ls_restrained_S_all 1.085
_refine_ls_R_factor_all 0.0436
_refine_ls_R_factor_gt 0.0373
_refine_ls_shift/su_max 0.001
_refine_ls_shift/su_mean 0.000
_refine_ls_structure_factor_coef Fsqd
_refine_ls_weighting_details 'calc w=1/[\s^2^(Fo^2^)+(0.0489P)^2^+4.9836P] where P=(Fo^2^+2Fc^2^)/3'
_refine_ls_weighting_scheme calc
_refine_ls_wR_factor_gt 0.0932
_refine_ls_wR_factor_ref 0.0987
_reflns_number_gt 8734
_reflns_number_total 9745
_reflns_threshold_expression >2sigma(I)
_cod_data_source_file J-Mater-Chem-C-2015-3-4407.cif
_cod_data_source_block dy-4
_cod_database_code 7234199

loop_
_symmetry_equiv_pos_as_xyz
'x, y, z'
'-x, -y, -z'

loop_
_atom_site_label
_atom_site_type_symbol
_atom_site_fract_x
_atom_site_fract_y
_atom_site_fract_z
_atom_site_U_iso_or_equiv
_atom_site_adp_type
_atom_site_occupancy
_atom_site_symmetry_multiplicity
_atom_site_calc_flag
_atom_site_refinement_flags
_atom_site_disorder_assembly
_atom_site_disorder_group
Dy2 Dy 0.297294(16) 0.886302(16) 0.245583(10) 0.02952(8) Uani 1 1 d . . .
P2 P 0.44946(9) 0.77024(9) 0.09252(6) 0.0284(2) Uani 1 1 d . . .
F5 F 0.3446(4) 1.2548(4) 0.2946(2) 0.0895(11) Uani 1 1 d U . .
F6 F 0.4990(4) 1.1191(4) 0.2716(3) 0.1241(19) Uani 1 1 d . . .
F7 F 0.3680(3) 1.2298(3) 0.1883(2) 0.0828(10) Uani 1 1 d U . .
F8 F 0.7418(3) 0.5947(4) 0.3821(2) 0.1005(15) Uani 1 1 d . . .
F9 F 0.6836(4) 0.7706(4) 0.3249(4) 0.129(2) Uani 1 1 d . . .
F10 F 0.7426(3) 0.6525(6) 0.2647(3) 0.141(2) Uani 1 1 d . . .
F11 F 0.1334(4) 0.7557(4) 0.1183(4) 0.149(3) Uani 1 1 d . . .
F12 F -0.0163(4) 0.7980(4) 0.1835(3) 0.1106(14) Uani 1 1 d U . .
F13 F -0.0218(4) 0.8981(4) 0.0731(2) 0.0895(11) Uani 1 1 d U . .
O8 O 0.2377(3) 0.9245(3) 0.35660(15) 0.0382(7) Uani 1 1 d . . .
O9 O 0.3529(3) 1.0270(3) 0.24301(17) 0.0392(7) Uani 1 1 d . . .
O10 O 0.4953(3) 0.7865(3) 0.27003(17) 0.0435(7) Uani 1 1 d . . .
O11 O 0.3326(3) 0.7033(3) 0.32501(17) 0.0403(7) Uani 1 1 d . . .
O12 O 0.1379(3) 1.0709(2) 0.19626(17) 0.0398(7) Uani 1 1 d . . .
O13 O 0.1492(3) 0.8547(2) 0.21760(17) 0.0385(7) Uani 1 1 d . . .
O14 O 0.3569(2) 0.8551(2) 0.13006(15) 0.0342(6) Uani 1 1 d . . .
N1 N 0.4297(4) 0.3277(3) 0.4714(2) 0.0493(10) Uani 1 1 d . . .
N2 N 0.1049(4) 1.0161(4) 0.5721(2) 0.0555(11) Uani 1 1 d . . .
N7 N -0.1197(3) 1.4146(3) 0.0402(2) 0.0382(8) Uani 1 1 d . . .
C54 C 0.6826(5) 0.6754(5) 0.3226(3) 0.0554(13) Uani 1 1 d . . .
C55 C 0.5583(4) 0.6921(4) 0.3191(2) 0.0390(10) Uani 1 1 d . . .
C56 C 0.5285(4) 0.6077(4) 0.3652(3) 0.0450(11) Uani 1 1 d . . .
H56 H 0.5835 0.5438 0.3994 0.054 Uiso 1 1 calc R . .
C57 C 0.4166(4) 0.6133(4) 0.3634(2) 0.0369(10) Uani 1 1 d . . .
C58 C 0.3958(4) 0.5119(4) 0.4046(2) 0.0393(10) Uani 1 1 d . . .
C59 C 0.4756(5) 0.4040(4) 0.4457(3) 0.0458(11) Uani 1 1 d . . .
H59 H 0.5520 0.3859 0.4545 0.055 Uiso 1 1 calc R . .
C60 C 0.4941(6) 0.2027(5) 0.5113(3) 0.0664(16) Uani 1 1 d . . .
H60A H 0.4430 0.1771 0.5474 0.080 Uiso 1 1 calc R . .
H60B H 0.5585 0.1908 0.5387 0.080 Uiso 1 1 calc R . .
C61 C 0.5407(7) 0.1299(5) 0.4586(4) 0.086(2) Uani 1 1 d . . .
H61A H 0.5819 0.0487 0.4867 0.129 Uiso 1 1 calc R . .
H61B H 0.5928 0.1537 0.4236 0.129 Uiso 1 1 calc R . .
H61C H 0.4771 0.1406 0.4319 0.129 Uiso 1 1 calc R . .
C62 C 0.3140(5) 0.3849(5) 0.4471(3) 0.0510(12) Uani 1 1 d . . .
C63 C 0.2901(4) 0.5009(4) 0.4043(3) 0.0439(11) Uani 1 1 d . . .
C64 C 0.1796(5) 0.5754(5) 0.3721(3) 0.0605(14) Uani 1 1 d . . .
H64 H 0.1613 0.6522 0.3429 0.073 Uiso 1 1 calc R . .
C65 C 0.0988(6) 0.5330(6) 0.3843(5) 0.089(2) Uani 1 1 d . . .
H65 H 0.0250 0.5819 0.3629 0.107 Uiso 1 1 calc R . .
C66 C 0.1247(6) 0.4171(7) 0.4285(5) 0.088(2) Uani 1 1 d . . .
H66 H 0.0674 0.3914 0.4363 0.105 Uiso 1 1 calc R . .
C67 C 0.1060(6) 0.7263(6) 0.6251(4) 0.076(2) Uani 1 1 d . . .
H67 H 0.0876 0.6722 0.6630 0.092 Uiso 1 1 calc R . .
C68 C 0.1525(5) 0.7016(5) 0.5584(3) 0.0675(16) Uani 1 1 d . . .
H68 H 0.1644 0.6314 0.5527 0.081 Uiso 1 1 calc R . .
C69 C 0.1813(4) 0.7786(4) 0.5006(3) 0.0497(12) Uani 1 1 d . . .
H69 H 0.2131 0.7604 0.4565 0.060 Uiso 1 1 calc R . .
C70 C 0.1623(4) 0.8849(4) 0.5091(2) 0.0406(10) Uani 1 1 d . . .
C71 C 0.1154(4) 0.9079(5) 0.5776(3) 0.0493(12) Uani 1 1 d . . .
C72 C 0.0866(5) 0.8284(7) 0.6363(3) 0.0689(18) Uani 1 1 d . . .
H72 H 0.0556 0.8445 0.6810 0.083 Uiso 1 1 calc R . .
C73 C 0.0602(6) 1.0746(8) 0.6311(4) 0.088(2) Uani 1 1 d U . .
H73A H 0.0194 1.1586 0.6078 0.106 Uiso 1 1 calc R . .
H73B H 0.0047 1.0491 0.6617 0.106 Uiso 1 1 calc R . .
C74 C 0.1442(4) 1.0611(5) 0.5041(3) 0.0462(11) Uani 1 1 d . . .
H74 H 0.1457 1.1334 0.4877 0.055 Uiso 1 1 calc R . .
C75 C 0.1814(4) 0.9836(4) 0.4629(2) 0.0368(10) Uani 1 1 d . . .
C76 C 0.2310(4) 0.9962(4) 0.3879(2) 0.0339(9) Uani 1 1 d . . .
C77 C 0.3334(4) 1.0862(4) 0.2870(2) 0.0366(10) Uani 1 1 d . . .
C78 C 0.3877(6) 1.1705(5) 0.2606(3) 0.0564(14) Uani 1 1 d . . .
C79 C 0.0462(4) 0.8413(4) 0.1337(3) 0.0456(11) Uani 1 1 d . . .
C80 C 0.0803(4) 0.9152(4) 0.1614(2) 0.0339(9) Uani 1 1 d . . .
C81 C 0.0367(4) 1.0328(4) 0.1241(3) 0.0375(10) Uani 1 1 d . . .
H81 H -0.0100 1.0634 0.0820 0.045 Uiso 1 1 calc R . .
C82 C 0.7018(4) 0.8424(4) -0.0397(3) 0.0458(12) Uani 1 1 d . . .
H82 H 0.7291 0.8474 -0.0886 0.055 Uiso 1 1 calc R . .
C83 C 0.7537(5) 0.8614(4) 0.0091(3) 0.0500(12) Uani 1 1 d . . .
H83 H 0.8175 0.8774 -0.0064 0.060 Uiso 1 1 calc R . .
C84 C 0.7122(5) 0.8572(5) 0.0808(3) 0.0522(13) Uani 1 1 d . . .
H84 H 0.7475 0.8708 0.1133 0.063 Uiso 1 1 calc R . .
C85 C 0.6175(4) 0.8326(4) 0.1048(3) 0.0442(11) Uani 1 1 d . . .
H85 H 0.5883 0.8318 0.1529 0.053 Uiso 1 1 calc R . .
C86 C 0.5667(4) 0.8093(3) 0.0568(2) 0.0319(9) Uani 1 1 d . . .
C87 C 0.3013(4) 0.8627(4) -0.0276(3) 0.0480(12) Uani 1 1 d . . .
H87 H 0.2601 0.9267 -0.0095 0.058 Uiso 1 1 calc R . .
C88 C 0.3938(3) 0.7650(4) 0.0131(2) 0.0307(9) Uani 1 1 d . . .
C89 C 0.4512(4) 0.6687(4) -0.0135(3) 0.0414(11) Uani 1 1 d . . .
H89 H 0.5125 0.6015 0.0141 0.050 Uiso 1 1 calc R . .
C90 C 0.4182(4) 0.6718(4) -0.0803(3) 0.0487(12) Uani 1 1 d . . .
H90 H 0.4572 0.6068 -0.0976 0.058 Uiso 1 1 calc R . .
C91 C 0.3282(5) 0.7702(5) -0.1213(3) 0.0526(13) Uani 1 1 d . . .
H91 H 0.3068 0.7725 -0.1668 0.063 Uiso 1 1 calc R . .
C92 C 0.6285(4) 0.5539(4) 0.1690(3) 0.0449(11) Uani 1 1 d . . .
H92 H 0.6805 0.5843 0.1455 0.054 Uiso 1 1 calc R . .
C93 C 0.5096(4) 0.6223(4) 0.1554(2) 0.0330(9) Uani 1 1 d . . .
C94 C 0.4330(5) 0.5753(4) 0.1900(3) 0.0442(11) Uani 1 1 d . . .
H94 H 0.3535 0.6201 0.1802 0.053 Uiso 1 1 calc R . .
C95 C 0.4740(6) 0.4627(5) 0.2388(3) 0.0608(16) Uani 1 1 d . . .
H95 H 0.4224 0.4317 0.2624 0.073 Uiso 1 1 calc R . .
C96 C 0.5931(7) 0.3961(5) 0.2522(3) 0.0677(18) Uani 1 1 d . . .
H96 H 0.6211 0.3203 0.2852 0.081 Uiso 1 1 calc R . .
C99 C 0.6084(4) 0.8156(4) -0.0160(2) 0.0387(10) Uani 1 1 d . . .
H99 H 0.5737 0.8018 -0.0489 0.046 Uiso 1 1 calc R . .
C100 C 0.2751(4) 1.0795(4) 0.3546(2) 0.0401(10) Uani 1 1 d . . .
H100 H 0.2643 1.1323 0.3795 0.048 Uiso 1 1 calc R . .
C101 C 0.0606(4) 1.1096(4) 0.1479(2) 0.0327(9) Uani 1 1 d . . .
C102 C -0.0041(4) 1.2365(4) 0.1161(2) 0.0339(9) Uani 1 1 d . . .
C103 C 0.0026(4) 1.3244(4) 0.1403(2) 0.0340(9) Uani 1 1 d . . .
C104 C 0.0600(4) 1.3214(4) 0.1981(3) 0.0434(11) Uani 1 1 d . . .
H104 H 0.1097 1.2502 0.2306 0.052 Uiso 1 1 calc R . .
C108 C 0.2694(5) 0.8659(5) -0.0954(3) 0.0586(14) Uani 1 1 d . . .
H108 H 0.2082 0.9328 -0.1232 0.070 Uiso 1 1 calc R . .
C109 C -0.0708(4) 1.4331(4) 0.0917(3) 0.0360(10) Uani 1 1 d . . .
C110 C -0.0882(4) 1.5390(4) 0.0993(3) 0.0472(12) Uani 1 1 d . . .
H110 H -0.1360 1.6105 0.0662 0.057 Uiso 1 1 calc R . .
C112 C -0.0807(4) 1.2973(4) 0.0556(3) 0.0381(10) Uani 1 1 d . . .
H112 H -0.1022 1.2627 0.0294 0.046 Uiso 1 1 calc R . .
C113 C -0.2422(5) 1.4721(5) -0.0690(3) 0.0596(14) Uani 1 1 d . . .
H11A H -0.2949 1.5394 -0.1059 0.089 Uiso 1 1 calc R . .
H11B H -0.2817 1.4267 -0.0398 0.089 Uiso 1 1 calc R . .
H11C H -0.1767 1.4250 -0.0938 0.089 Uiso 1 1 calc R . .
C114 C -0.2010(4) 1.5110(4) -0.0190(3) 0.0476(12) Uani 1 1 d . . .
H11D H -0.1628 1.5582 -0.0494 0.057 Uiso 1 1 calc R . .
H11E H -0.2681 1.5606 0.0043 0.057 Uiso 1 1 calc R . .
C115 C -0.0319(5) 1.5335(4) 0.1573(3) 0.0536(13) Uani 1 1 d . . .
H115 H -0.0431 1.6027 0.1642 0.064 Uiso 1 1 calc R . .
C116 C 0.0414(5) 1.4268(5) 0.2061(3) 0.0525(13) Uani 1 1 d . . .
H116 H 0.0787 1.4260 0.2447 0.063 Uiso 1 1 calc R . .
C117 C 0.6698(5) 0.4408(5) 0.2174(3) 0.0618(15) Uani 1 1 d . . .
H117 H 0.7494 0.3952 0.2264 0.074 Uiso 1 1 calc R . .
C118 C 0.2316(6) 0.3424(6) 0.4598(4) 0.0739(18) Uani 1 1 d . . .
H118 H 0.2490 0.2656 0.4887 0.089 Uiso 1 1 calc R . .
C120 C 0.1538(10) 1.0490(14) 0.6799(6) 0.191(7) Uani 1 1 d U . .
H12A H 0.1207 1.0894 0.7170 0.287 Uiso 1 1 calc R . .
H12B H 0.2085 1.0750 0.6500 0.287 Uiso 1 1 calc R . .
H12C H 0.1930 0.9662 0.7043 0.287 Uiso 1 1 calc R . .

loop_
_atom_site_aniso_label
_atom_site_aniso_U_11
_atom_site_aniso_U_22
_atom_site_aniso_U_33
_atom_site_aniso_U_23
_atom_site_aniso_U_13
_atom_site_aniso_U_12
Dy2 0.03640(12) 0.02686(11) 0.02544(11) -0.01136(8) 0.00281(8) -0.01264(9)
P2 0.0323(5) 0.0316(5) 0.0250(5) -0.0133(4) 0.0041(4) -0.0150(4)
F5 0.0981(15) 0.0868(14) 0.0931(15) -0.0307(10) 0.0026(10) -0.0470(10)
F6 0.085(3) 0.125(4) 0.183(5) -0.017(4) -0.013(3) -0.079(3)
F7 0.0900(14) 0.0812(13) 0.0817(14) -0.0207(9) 0.0016(9) -0.0448(10)
F8 0.075(2) 0.112(3) 0.092(3) 0.023(2) -0.045(2) -0.047(2)
F9 0.083(3) 0.087(3) 0.234(7) -0.033(4) -0.035(3) -0.050(3)
F10 0.053(2) 0.286(8) 0.093(3) -0.088(4) 0.019(2) -0.066(3)
F11 0.085(3) 0.111(4) 0.291(8) -0.157(5) -0.035(4) 0.000(3)
F12 0.1160(17) 0.1126(17) 0.1154(18) -0.0337(10) -0.0001(10) -0.0610(11)
F13 0.0971(15) 0.0895(14) 0.0924(15) -0.0315(10) -0.0175(10) -0.0419(10)
O8 0.0599(19) 0.0400(17) 0.0258(14) -0.0156(13) 0.0101(14) -0.0301(15)
O9 0.0480(18) 0.0414(17) 0.0365(16) -0.0166(14) 0.0100(14) -0.0262(15)
O10 0.0411(17) 0.0412(18) 0.0389(17) -0.0035(14) -0.0029(14) -0.0159(15)
O11 0.0444(17) 0.0315(16) 0.0396(17) -0.0081(13) -0.0021(14) -0.0136(14)
O12 0.0463(17) 0.0277(15) 0.0436(17) -0.0113(13) -0.0074(15) -0.0123(14)
O13 0.0424(17) 0.0297(15) 0.0423(17) -0.0062(13) -0.0050(14) -0.0168(13)
O14 0.0392(16) 0.0348(15) 0.0299(15) -0.0171(12) 0.0059(12) -0.0141(13)
N1 0.063(3) 0.039(2) 0.044(2) 0.0012(18) -0.013(2) -0.026(2)
N2 0.054(3) 0.083(3) 0.033(2) -0.033(2) 0.0108(19) -0.027(2)
N7 0.0334(19) 0.0275(18) 0.047(2) -0.0102(16) -0.0027(16) -0.0084(15)
C54 0.052(3) 0.059(3) 0.052(3) -0.007(3) -0.011(3) -0.025(3)
C55 0.044(2) 0.040(3) 0.032(2) -0.014(2) -0.0030(19) -0.015(2)
C56 0.053(3) 0.039(3) 0.038(2) -0.002(2) -0.013(2) -0.019(2)
C57 0.048(3) 0.034(2) 0.028(2) -0.0125(18) -0.0004(19) -0.015(2)
C58 0.052(3) 0.033(2) 0.032(2) -0.0079(18) -0.003(2) -0.019(2)
C59 0.056(3) 0.043(3) 0.038(2) -0.005(2) -0.007(2) -0.023(2)
C60 0.082(4) 0.045(3) 0.062(4) 0.007(3) -0.020(3) -0.030(3)
C61 0.095(5) 0.046(3) 0.107(6) -0.024(4) -0.037(4) -0.012(3)
C62 0.068(3) 0.048(3) 0.042(3) -0.010(2) 0.000(2) -0.032(3)
C63 0.052(3) 0.041(3) 0.038(2) -0.012(2) -0.001(2) -0.021(2)
C64 0.054(3) 0.051(3) 0.070(4) -0.012(3) -0.006(3) -0.020(3)
C65 0.056(4) 0.078(5) 0.125(7) -0.016(4) -0.016(4) -0.028(4)
C66 0.076(5) 0.087(5) 0.118(6) -0.022(5) -0.002(4) -0.056(4)
C67 0.072(4) 0.079(5) 0.052(4) 0.015(3) 0.001(3) -0.037(4)
C68 0.071(4) 0.054(3) 0.061(4) 0.005(3) 0.000(3) -0.029(3)
C69 0.053(3) 0.045(3) 0.042(3) -0.006(2) 0.002(2) -0.020(2)
C70 0.038(2) 0.047(3) 0.027(2) -0.0053(19) -0.0014(18) -0.015(2)
C71 0.041(3) 0.069(4) 0.029(2) -0.013(2) 0.001(2) -0.019(2)
C72 0.058(3) 0.103(5) 0.027(3) -0.002(3) 0.007(2) -0.034(4)
C73 0.084(4) 0.132(6) 0.058(4) -0.069(4) 0.027(3) -0.036(4)
C74 0.049(3) 0.052(3) 0.038(3) -0.023(2) 0.002(2) -0.018(2)
C75 0.041(2) 0.042(2) 0.027(2) -0.0132(18) 0.0010(18) -0.016(2)
C76 0.039(2) 0.036(2) 0.026(2) -0.0110(17) -0.0015(18) -0.0150(19)
C77 0.042(2) 0.036(2) 0.034(2) -0.0074(18) -0.0046(19) -0.019(2)
C78 0.085(4) 0.061(3) 0.043(3) -0.018(2) 0.004(3) -0.048(3)
C79 0.043(3) 0.038(3) 0.058(3) -0.016(2) -0.005(2) -0.017(2)
C80 0.032(2) 0.033(2) 0.038(2) -0.0143(19) 0.0050(18) -0.0147(18)
C81 0.041(2) 0.032(2) 0.039(2) -0.0134(19) -0.0046(19) -0.0136(19)
C82 0.058(3) 0.044(3) 0.039(3) -0.017(2) 0.020(2) -0.029(2)
C83 0.053(3) 0.047(3) 0.058(3) -0.019(2) 0.016(2) -0.031(2)
C84 0.062(3) 0.066(3) 0.051(3) -0.024(3) 0.005(3) -0.044(3)
C85 0.056(3) 0.057(3) 0.033(2) -0.018(2) 0.008(2) -0.036(3)
C86 0.038(2) 0.030(2) 0.030(2) -0.0101(17) 0.0061(17) -0.0183(18)
C87 0.045(3) 0.039(3) 0.055(3) -0.025(2) -0.006(2) -0.005(2)
C88 0.033(2) 0.033(2) 0.029(2) -0.0152(17) 0.0057(17) -0.0153(18)
C89 0.045(3) 0.036(2) 0.039(2) -0.017(2) -0.005(2) -0.010(2)
C90 0.057(3) 0.049(3) 0.048(3) -0.030(2) -0.001(2) -0.018(2)
C91 0.060(3) 0.065(3) 0.041(3) -0.024(2) -0.011(2) -0.026(3)
C92 0.044(3) 0.045(3) 0.039(2) -0.011(2) -0.003(2) -0.014(2)
C93 0.043(2) 0.031(2) 0.026(2) -0.0125(17) 0.0031(18) -0.0147(19)
C94 0.056(3) 0.044(3) 0.041(3) -0.019(2) 0.010(2) -0.028(2)
C95 0.108(5) 0.049(3) 0.045(3) -0.026(2) 0.026(3) -0.050(3)
C96 0.114(5) 0.034(3) 0.038(3) -0.011(2) 0.002(3) -0.020(3)
C99 0.047(3) 0.040(2) 0.033(2) -0.0138(19) 0.0058(19) -0.022(2)
C100 0.062(3) 0.035(2) 0.032(2) -0.0127(18) 0.000(2) -0.027(2)
C101 0.032(2) 0.033(2) 0.031(2) -0.0124(17) 0.0051(18) -0.0128(18)
C102 0.033(2) 0.027(2) 0.040(2) -0.0111(18) 0.0037(18) -0.0123(18)
C103 0.032(2) 0.029(2) 0.041(2) -0.0132(18) 0.0055(18) -0.0129(18)
C104 0.045(3) 0.041(3) 0.042(3) -0.014(2) 0.002(2) -0.018(2)
C108 0.053(3) 0.057(3) 0.055(3) -0.019(3) -0.023(3) -0.008(3)
C109 0.030(2) 0.032(2) 0.046(3) -0.0143(19) 0.0060(19) -0.0132(18)
C110 0.040(2) 0.031(2) 0.066(3) -0.019(2) 0.006(2) -0.011(2)
C112 0.038(2) 0.026(2) 0.047(3) -0.0140(19) 0.000(2) -0.0097(18)
C113 0.059(3) 0.046(3) 0.063(3) -0.006(3) -0.016(3) -0.018(3)
C114 0.046(3) 0.030(2) 0.052(3) -0.009(2) -0.008(2) -0.005(2)
C115 0.057(3) 0.042(3) 0.073(4) -0.032(3) 0.010(3) -0.024(3)
C116 0.061(3) 0.056(3) 0.054(3) -0.028(3) 0.002(3) -0.031(3)
C117 0.068(4) 0.045(3) 0.053(3) -0.014(3) -0.016(3) -0.006(3)
C118 0.082(4) 0.066(4) 0.078(4) -0.006(3) -0.005(4) -0.046(4)
C120 0.145(9) 0.344(19) 0.151(10) -0.189(12) 0.021(7) -0.092(11)

loop_
_atom_type_symbol
_atom_type_description
_atom_type_scat_dispersion_real
_atom_type_scat_dispersion_imag
_atom_type_scat_source
C C 0.0033 0.0016 'International Tables Vol C Tables 4.2.6.8 and 6.1.1.4'
Dy Dy -0.1892 4.4098 'International Tables Vol C Tables 4.2.6.8 and 6.1.1.4'
F F 0.0171 0.0103 'International Tables Vol C Tables 4.2.6.8 and 6.1.1.4'
N N 0.0061 0.0033 'International Tables Vol C Tables 4.2.6.8 and 6.1.1.4'
O O 0.0106 0.0060 'International Tables Vol C Tables 4.2.6.8 and 6.1.1.4'
P P 0.1023 0.0942 'International Tables Vol C Tables 4.2.6.8 and 6.1.1.4'
H H 0.0000 0.0000 'International Tables Vol C Tables 4.2.6.8 and 6.1.1.4'

loop_
_geom_angle_atom_site_label_1
_geom_angle_atom_site_label_2
_geom_angle_atom_site_label_3
_geom_angle
_geom_angle_site_symmetry_1
_geom_angle_site_symmetry_3
O8 Dy2 O11 78.83(11) . .
O8 Dy2 O10 97.79(12) . .
O11 Dy2 O10 73.28(11) . .
O8 Dy2 O9 74.67(10) . .
O11 Dy2 O9 134.51(11) . .
O10 Dy2 O9 74.50(12) . .
O8 Dy2 O14 177.68(10) . .
O11 Dy2 O14 103.48(11) . .
O10 Dy2 O14 82.73(11) . .
O9 Dy2 O14 103.35(10) . .
O8 Dy2 O13 102.15(11) . .
O11 Dy2 O13 76.39(11) . .
O10 Dy2 O13 139.40(11) . .
O9 Dy2 O13 144.99(11) . .
O14 Dy2 O13 78.76(11) . .
O8 Dy2 O12 83.79(11) . .
O11 Dy2 O12 139.45(11) . .
O10 Dy2 O12 145.89(11) . .
O9 Dy2 O12 73.12(11) . .
O14 Dy2 O12 94.50(10) . .
O13 Dy2 O12 71.88(11) . .
O14 P2 C88 112.32(18) . .
O14 P2 C86 112.21(18) . .
C88 P2 C86 105.65(19) . .
O14 P2 C93 111.74(18) . .
C88 P2 C93 105.90(19) . .
C86 P2 C93 108.6(2) . .
C76 O8 Dy2 138.2(3) . .
C77 O9 Dy2 132.1(3) . .
C55 O10 Dy2 133.1(3) . .
C57 O11 Dy2 138.3(3) . .
C101 O12 Dy2 133.8(3) . .
C80 O13 Dy2 126.7(3) . .
P2 O14 Dy2 142.80(18) . .
C59 N1 C62 108.4(4) . .
C59 N1 C60 125.3(5) . .
C62 N1 C60 126.0(4) . .
C74 N2 C71 109.6(4) . .
C74 N2 C73 124.7(6) . .
C71 N2 C73 125.7(5) . .
C112 N7 C109 108.3(4) . .
C112 N7 C114 128.8(4) . .
C109 N7 C114 122.9(4) . .
F10 C54 F8 107.8(5) . .
F10 C54 F9 105.5(6) . .
F8 C54 F9 104.0(5) . .
F10 C54 C55 112.5(5) . .
F8 C54 C55 114.7(5) . .
F9 C54 C55 111.5(5) . .
O10 C55 C56 128.2(4) . .
O10 C55 C54 113.0(4) . .
C56 C55 C54 118.8(4) . .
C55 C56 C57 122.6(4) . .
C55 C56 H56 118.7 . .
C57 C56 H56 118.7 . .
O11 C57 C56 122.6(4) . .
O11 C57 C58 117.2(4) . .
C56 C57 C58 120.1(4) . .
C59 C58 C63 105.9(4) . .
C59 C58 C57 127.0(5) . .
C63 C58 C57 126.8(4) . .
N1 C59 C58 111.5(5) . .
N1 C59 H59 124.3 . .
C58 C59 H59 124.3 . .
N1 C60 C61 111.9(5) . .
N1 C60 H60A 109.2 . .
C61 C60 H60A 109.2 . .
N1 C60 H60B 109.2 . .
C61 C60 H60B 109.2 . .
H60A C60 H60B 107.9 . .
C60 C61 H61A 109.5 . .
C60 C61 H61B 109.5 . .
H61A C61 H61B 109.5 . .
C60 C61 H61C 109.5 . .
H61A C61 H61C 109.5 . .
H61B C61 H61C 109.5 . .
C118 C62 N1 129.5(5) . .
C118 C62 C63 122.7(5) . .
N1 C62 C63 107.8(4) . .
C64 C63 C62 118.5(5) . .
C64 C63 C58 135.1(5) . .
C62 C63 C58 106.4(4) . .
C65 C64 C63 118.6(6) . .
C65 C64 H64 120.7 . .
C63 C64 H64 120.7 . .
C64 C65 C66 121.6(6) . .
C64 C65 H65 119.2 . .
C66 C65 H65 119.2 . .
C118 C66 C65 121.1(6) . .
C118 C66 H66 119.4 . .
C65 C66 H66 119.4 . .
C72 C67 C68 121.6(5) . .
C72 C67 H67 119.2 . .
C68 C67 H67 119.2 . .
C69 C68 C67 121.5(6) . .
C69 C68 H68 119.2 . .
C67 C68 H68 119.2 . .
C68 C69 C70 119.1(5) . .
C68 C69 H69 120.4 . .
C70 C69 H69 120.4 . .
C69 C70 C71 118.4(4) . .
C69 C70 C75 134.9(4) . .
C71 C70 C75 106.8(4) . .
N2 C71 C72 130.7(5) . .
N2 C71 C70 107.4(4) . .
C72 C71 C70 122.0(6) . .
C67 C72 C71 117.4(5) . .
C67 C72 H72 121.3 . .
C71 C72 H72 121.3 . .
C120 C73 N2 112.5(6) . .
C120 C73 H73A 109.1 . .
N2 C73 H73A 109.1 . .
C120 C73 H73B 109.1 . .
N2 C73 H73B 109.1 . .
H73A C73 H73B 107.8 . .
N2 C74 C75 109.9(5) . .
N2 C74 H74 125.0 . .
C75 C74 H74 125.0 . .
C74 C75 C70 106.4(4) . .
C74 C75 C76 128.1(4) . .
C70 C75 C76 125.6(4) . .
O8 C76 C100 122.6(4) . .
O8 C76 C75 115.9(4) . .
C100 C76 C75 121.4(4) . .
O9 C77 C100 128.6(4) . .
O9 C77 C78 112.7(4) . .
C100 C77 C78 118.7(4) . .
F6 C78 F7 107.8(5) . .
F6 C78 F5 105.4(5) . .
F7 C78 F5 103.8(5) . .
F6 C78 C77 113.0(5) . .
F7 C78 C77 112.2(4) . .
F5 C78 C77 113.9(5) . .
F11 C79 F12 107.2(5) . .
F11 C79 F13 105.9(5) . .
F12 C79 F13 102.6(4) . .
F11 C79 C80 113.0(4) . .
F12 C79 C80 111.6(4) . .
F13 C79 C80 115.6(4) . .
O13 C80 C81 129.4(4) . .
O13 C80 C79 112.4(4) . .
C81 C80 C79 118.2(4) . .
C80 C81 C101 122.0(4) . .
C80 C81 H81 119.0 . .
C101 C81 H81 119.0 . .
C83 C82 C99 119.9(4) . .
C83 C82 H82 120.0 . .
C99 C82 H82 120.0 . .
C84 C83 C82 120.5(5) . .
C84 C83 H83 119.8 . .
C82 C83 H83 119.8 . .
C83 C84 C85 120.3(5) . .
C83 C84 H84 119.9 . .
C85 C84 H84 119.9 . .
C86 C85 C84 119.9(4) . .
C86 C85 H85 120.1 . .
C84 C85 H85 120.1 . .
C85 C86 C99 119.4(4) . .
C85 C86 P2 118.0(3) . .
C99 C86 P2 122.6(3) . .
C88 C87 C108 120.3(4) . .
C88 C87 H87 119.8 . .
C108 C87 H87 119.8 . .
C87 C88 C89 118.8(4) . .
C87 C88 P2 119.9(3) . .
C89 C88 P2 120.8(3) . .
C90 C89 C88 120.6(4) . .
C90 C89 H89 119.7 . .
C88 C89 H89 119.7 . .
C91 C90 C89 120.2(4) . .
C91 C90 H90 119.9 . .
C89 C90 H90 119.9 . .
C90 C91 C108 120.0(5) . .
C90 C91 H91 120.0 . .
C108 C91 H91 120.0 . .
C117 C92 C93 120.3(5) . .
C117 C92 H92 119.9 . .
C93 C92 H92 119.9 . .
C94 C93 C92 119.3(4) . .
C94 C93 P2 117.9(3) . .
C92 C93 P2 122.7(3) . .
C95 C94 C93 120.5(5) . .
C95 C94 H94 119.8 . .
C93 C94 H94 119.8 . .
C94 C95 C96 119.3(5) . .
C94 C95 H95 120.4 . .
C96 C95 H95 120.4 . .
C117 C96 C95 120.8(5) . .
C117 C96 H96 119.6 . .
C95 C96 H96 119.6 . .
C82 C99 C86 120.0(4) . .
C82 C99 H99 120.0 . .
C86 C99 H99 120.0 . .
C77 C100 C76 123.2(4) . .
C77 C100 H100 118.4 . .
C76 C100 H100 118.4 . .
O12 C101 C81 121.6(4) . .
O12 C101 C102 117.9(4) . .
C81 C101 C102 120.5(4) . .
C112 C102 C103 106.2(4) . .
C112 C102 C101 127.4(4) . .
C103 C102 C101 126.3(4) . .
C104 C103 C109 119.3(4) . .
C104 C103 C102 134.8(4) . .
C109 C103 C102 105.9(4) . .
C116 C104 C103 118.6(5) . .
C116 C104 H104 120.7 . .
C103 C104 H104 120.7 . .
C91 C108 C87 120.0(5) . .
C91 C108 H108 120.0 . .
C87 C108 H108 120.0 . .
N7 C109 C110 128.8(4) . .
N7 C109 C103 109.1(4) . .
C110 C109 C103 122.1(4) . .
C115 C110 C109 117.4(5) . .
C115 C110 H110 121.3 . .
C109 C110 H110 121.3 . .
N7 C112 C102 110.4(4) . .
N7 C112 H112 124.8 . .
C102 C112 H112 124.8 . .
C114 C113 H11A 109.5 . .
C114 C113 H11B 109.5 . .
H11A C113 H11B 109.5 . .
C114 C113 H11C 109.5 . .
H11A C113 H11C 109.5 . .
H11B C113 H11C 109.5 . .
N7 C114 C113 114.2(4) . .
N7 C114 H11D 108.7 . .
C113 C114 H11D 108.7 . .
N7 C114 H11E 108.7 . .
C113 C114 H11E 108.7 . .
H11D C114 H11E 107.6 . .
C110 C115 C116 121.5(5) . .
C110 C115 H115 119.2 . .
C116 C115 H115 119.2 . .
C104 C116 C115 121.1(5) . .
C104 C116 H116 119.5 . .
C115 C116 H116 119.5 . .
C96 C117 C92 119.8(5) . .
C96 C117 H117 120.1 . .
C92 C117 H117 120.1 . .
C66 C118 C62 117.4(6) . .
C66 C118 H118 121.3 . .
C62 C118 H118 121.3 . .
C73 C120 H12A 109.5 . .
C73 C120 H12B 109.5 . .
H12A C120 H12B 109.5 . .
C73 C120 H12C 109.5 . .
H12A C120 H12C 109.5 . .
H12B C120 H12C 109.5 . .

loop_
_geom_bond_atom_site_label_1
_geom_bond_atom_site_label_2
_geom_bond_distance
_geom_bond_site_symmetry_2
Dy2 O8 2.267(3) .
Dy2 O11 2.291(3) .
Dy2 O10 2.312(3) .
Dy2 O9 2.313(3) .
Dy2 O14 2.314(3) .
Dy2 O13 2.318(3) .
Dy2 O12 2.365(3) .
P2 O14 1.506(3) .
P2 C88 1.798(4) .
P2 C86 1.799(4) .
P2 C93 1.805(4) .
F5 C78 1.348(6) .
F6 C78 1.292(7) .
F7 C78 1.325(6) .
F8 C54 1.306(6) .
F9 C54 1.309(7) .
F10 C54 1.282(7) .
F11 C79 1.269(6) .
F12 C79 1.313(7) .
F13 C79 1.329(6) .
O8 C76 1.261(5) .
O9 C77 1.262(5) .
O10 C55 1.273(5) .
O11 C57 1.267(5) .
O12 C101 1.259(5) .
O13 C80 1.274(5) .
N1 C59 1.342(6) .
N1 C62 1.396(7) .
N1 C60 1.465(6) .
N2 C74 1.358(6) .
N2 C71 1.375(7) .
N2 C73 1.476(7) .
N7 C112 1.358(5) .
N7 C109 1.384(6) .
N7 C114 1.471(6) .
C54 C55 1.528(7) .
C55 C56 1.360(7) .
C56 C57 1.422(7) .
C56 H56 0.9300 .
C57 C58 1.457(6) .
C58 C59 1.372(6) .
C58 C63 1.446(7) .
C59 H59 0.9300 .
C60 C61 1.500(9) .
C60 H60A 0.9700 .
C60 H60B 0.9700 .
C61 H61A 0.9600 .
C61 H61B 0.9600 .
C61 H61C 0.9600 .
C62 C118 1.390(8) .
C62 C63 1.408(7) .
C63 C64 1.396(7) .
C64 C65 1.369(9) .
C64 H64 0.9300 .
C65 C66 1.408(10) .
C65 H65 0.9300 .
C66 C118 1.356(9) .
C66 H66 0.9300 .
C67 C72 1.368(10) .
C67 C68 1.389(9) .
C67 H67 0.9300 .
C68 C69 1.375(7) .
C68 H68 0.9300 .
C69 C70 1.402(7) .
C69 H69 0.9300 .
C70 C71 1.415(6) .
C70 C75 1.436(6) .
C71 C72 1.404(8) .
C72 H72 0.9300 .
C73 C120 1.476(12) .
C73 H73A 0.9700 .
C73 H73B 0.9700 .
C74 C75 1.379(6) .
C74 H74 0.9300 .
C75 C76 1.456(6) .
C76 C100 1.417(6) .
C77 C100 1.380(6) .
C77 C78 1.516(7) .
C79 C80 1.518(6) .
C80 C81 1.370(6) .
C81 C101 1.426(6) .
C81 H81 0.9300 .
C82 C83 1.373(7) .
C82 C99 1.389(6) .
C82 H82 0.9300 .
C83 C84 1.372(7) .
C83 H83 0.9300 .
C84 C85 1.388(7) .
C84 H84 0.9300 .
C85 C86 1.388(6) .
C85 H85 0.9300 .
C86 C99 1.392(6) .
C87 C88 1.378(6) .
C87 C108 1.387(7) .
C87 H87 0.9300 .
C88 C89 1.389(6) .
C89 C90 1.377(6) .
C89 H89 0.9300 .
C90 C91 1.368(7) .
C90 H90 0.9300 .
C91 C108 1.376(7) .
C91 H91 0.9300 .
C92 C117 1.381(7) .
C92 C93 1.390(6) .
C92 H92 0.9300 .
C93 C94 1.388(6) .
C94 C95 1.380(7) .
C94 H94 0.9300 .
C95 C96 1.390(9) .
C95 H95 0.9300 .
C96 C117 1.370(9) .
C96 H96 0.9300 .
C99 H99 0.9300 .
C100 H100 0.9300 .
C101 C102 1.460(6) .
C102 C112 1.387(6) .
C102 C103 1.451(6) .
C103 C104 1.393(6) .
C103 C109 1.402(6) .
C104 C116 1.389(7) .
C104 H104 0.9300 .
C108 H108 0.9300 .
C109 C110 1.396(6) .
C110 C115 1.372(7) .
C110 H110 0.9300 .
C112 H112 0.9300 .
C113 C114 1.487(7) .
C113 H11A 0.9600 .
C113 H11B 0.9600 .
C113 H11C 0.9600 .
C114 H11D 0.9700 .
C114 H11E 0.9700 .
C115 C116 1.391(8) .
C115 H115 0.9300 .
C116 H116 0.9300 .
C117 H117 0.9300 .
C118 H118 0.9300 .
C120 H12A 0.9600 .
C120 H12B 0.9600 .
C120 H12C 0.9600 .
